data_4514867
loop_
_publ_author_name
'Zhang, Cheng'
'Li, Hongli'
'Pei, Chao'
'Qiu, Lihua'
'Hu, Wenhao'
'Bao, Xiaoguang'
'Xu, Xinfang'

_publ_section_title
;
 Selective Vinylogous Reactivity of Carbene Intermediate in Gold-Catalyzed
 Alkyne Carbocyclization: Synthesis of Indenols
;
_journal_issue 3
_journal_name_full 'ACS Catalysis'
_journal_page_first 2440
_journal_paper_doi 10.1021/acscatal.8b04144
_journal_volume 9
_journal_year 2019
_chemical_formula_sum 'C18 H12 F3 N3 O3'
_chemical_formula_weight 375.31
_space_group_IT_number 14
_space_group_name_Hall '-P 2ybc'
_space_group_name_H-M_alt 'P 1 21/c 1'
_symmetry_space_group_name_Hall '-P 2ybc'
_symmetry_space_group_name_H-M 'P 1 21/c 1'
_atom_sites_solution_hydrogens geom
_atom_sites_solution_primary direct
_atom_sites_solution_secondary difmap
_audit_creation_method SHELXL-97
_cell_angle_alpha 90.00
_cell_angle_beta 92.029(4)
_cell_angle_gamma 90.00
_cell_formula_units_Z 4
_cell_length_a 10.5383(13)
_cell_length_b 19.337(2)
_cell_length_c 7.9828(10)
_cell_measurement_temperature 120(2)
_cell_volume 1625.7(3)
_computing_structure_refinement 'SHELXL-97 (Sheldrick, 1997)'
_computing_structure_solution 'SHELXS-97 (Sheldrick, 1990)'
_diffrn_ambient_temperature 120(2)
_diffrn_measured_fraction_theta_full 0.993
_diffrn_measured_fraction_theta_max 0.993
_diffrn_radiation_monochromator graphite
_diffrn_radiation_source 'fine-focus sealed tube'
_diffrn_radiation_type MoK\a
_diffrn_radiation_wavelength 0.71073
_diffrn_reflns_av_R_equivalents 0.1077
_diffrn_reflns_av_sigmaI/netI 0.0652
_diffrn_reflns_limit_h_max 13
_diffrn_reflns_limit_h_min -13
_diffrn_reflns_limit_k_max 25
_diffrn_reflns_limit_k_min -25
_diffrn_reflns_limit_l_max 10
_diffrn_reflns_limit_l_min -10
_diffrn_reflns_number 34191
_diffrn_reflns_theta_full 27.59
_diffrn_reflns_theta_max 27.59
_diffrn_reflns_theta_min 1.93
_exptl_absorpt_coefficient_mu 0.129
_exptl_crystal_density_diffrn 1.533
_exptl_crystal_density_method 'not measured'
_exptl_crystal_F_000 768
_refine_diff_density_max 0.560
_refine_diff_density_min -0.399
_refine_diff_density_rms 0.101
_refine_ls_extinction_method none
_refine_ls_goodness_of_fit_ref 1.101
_refine_ls_hydrogen_treatment mixed
_refine_ls_matrix_type full
_refine_ls_number_parameters 244
_refine_ls_number_reflns 3745
_refine_ls_number_restraints 0
_refine_ls_restrained_S_all 1.101
_refine_ls_R_factor_all 0.1302
_refine_ls_R_factor_gt 0.0688
_refine_ls_shift/su_max 0.000
_refine_ls_shift/su_mean 0.000
_refine_ls_structure_factor_coef Fsqd
_refine_ls_weighting_details 'calc w=1/[\s^2^(Fo^2^)+(0.1219P)^2^+1.1161P] where P=(Fo^2^+2Fc^2^)/3'
_refine_ls_weighting_scheme calc
_refine_ls_wR_factor_gt 0.1820
_refine_ls_wR_factor_ref 0.2398
_reflns_number_gt 2258
_reflns_number_total 3745
_reflns_threshold_expression >2sigma(I)
_cod_data_source_file cs8b04144_si_003.cif
_cod_data_source_block t
_cod_database_code 4514867

loop_
_symmetry_equiv_pos_as_xyz
'x, y, z'
'-x, y+1/2, -z+1/2'
'-x, -y, -z'
'x, -y-1/2, z-1/2'

loop_
_atom_site_label
_atom_site_type_symbol
_atom_site_fract_x
_atom_site_fract_y
_atom_site_fract_z
_atom_site_U_iso_or_equiv
_atom_site_adp_type
_atom_site_occupancy
_atom_site_symmetry_multiplicity
_atom_site_calc_flag
_atom_site_refinement_flags
C1 C 0.7702(3) 0.27087(16) 0.6400(4) 0.0306(8) Uani 1 1 d .
H1A H 0.7018 0.2402 0.6592 0.037 Uiso 1 1 calc R
C2 C 0.8923(3) 0.25551(17) 0.6979(4) 0.0317(8) Uani 1 1 d .
H2A H 0.9070 0.2140 0.7593 0.038 Uiso 1 1 calc R
C3 C 0.9940(3) 0.29912(17) 0.6688(4) 0.0314(8) Uani 1 1 d .
H3A H 1.0771 0.2866 0.7078 0.038 Uiso 1 1 calc R
C4 C 0.9747(3) 0.36105(16) 0.5825(4) 0.0273(7) Uani 1 1 d .
H4A H 1.0434 0.3914 0.5622 0.033 Uiso 1 1 calc R
C5 C 0.8520(3) 0.37714(16) 0.5272(4) 0.0250(7) Uani 1 1 d .
C6 C 0.7503(3) 0.33282(16) 0.5524(4) 0.0282(7) Uani 1 1 d .
C7 C 0.6365(3) 0.36326(17) 0.4758(4) 0.0284(7) Uani 1 1 d .
H7A H 0.5551 0.3421 0.4741 0.034 Uiso 1 1 calc R
C8 C 0.6609(3) 0.42585(16) 0.4067(4) 0.0257(7) Uani 1 1 d .
C9 C 0.8036(3) 0.44084(15) 0.4350(4) 0.0236(7) Uani 1 1 d .
C10 C 0.8741(3) 0.44750(15) 0.2720(4) 0.0236(7) Uani 1 1 d .
C11 C 0.9010(3) 0.40247(18) 0.0005(4) 0.0300(8) Uani 1 1 d .
H11A H 0.8580 0.3714 -0.0801 0.045 Uiso 1 1 calc R
H11B H 0.9858 0.3844 0.0296 0.045 Uiso 1 1 calc R
H11C H 0.9086 0.4485 -0.0493 0.045 Uiso 1 1 calc R
C12 C 0.5775(3) 0.47511(17) 0.3168(4) 0.0274(7) Uani 1 1 d .
C13 C 0.4515(3) 0.46023(17) 0.2622(4) 0.0288(7) Uani 1 1 d .
C14 C 0.3796(3) 0.50780(19) 0.1698(4) 0.0336(8) Uani 1 1 d .
H14A H 0.2960 0.4960 0.1317 0.040 Uiso 1 1 calc R
C15 C 0.4277(3) 0.57182(19) 0.1327(4) 0.0331(8) Uani 1 1 d .
H15A H 0.3782 0.6040 0.0686 0.040 Uiso 1 1 calc R
C16 C 0.5494(3) 0.58884(17) 0.1900(4) 0.0305(8) Uani 1 1 d .
C17 C 0.6233(3) 0.54077(18) 0.2787(4) 0.0289(7) Uani 1 1 d .
H17A H 0.7073 0.5530 0.3144 0.035 Uiso 1 1 calc R
C18 C 0.6026(4) 0.6587(2) 0.1589(5) 0.0382(9) Uani 1 1 d .
O1 O 0.8216(2) 0.50239(11) 0.5307(3) 0.0271(5) Uani 1 1 d .
H1B H 0.8893 0.4994 0.5890 0.041 Uiso 1 1 calc R
O2 O 0.9678(2) 0.48346(11) 0.2572(3) 0.0297(6) Uani 1 1 d .
O3 O 0.8273(2) 0.40710(11) 0.1515(3) 0.0249(5) Uani 1 1 d .
N1 N 0.4045(3) 0.39419(15) 0.3055(4) 0.0369(7) Uani 1 1 d .
N2 N 0.2895(3) 0.38206(16) 0.2760(4) 0.0353(7) Uani 1 1 d .
N3 N 0.1881(3) 0.36299(17) 0.2576(5) 0.0452(9) Uani 1 1 d .
F1 F 0.5293(3) 0.69845(15) 0.0642(5) 0.0947(12) Uani 1 1 d .
F2 F 0.6282(3) 0.69333(13) 0.3008(3) 0.0747(10) Uani 1 1 d .
F3 F 0.7140(2) 0.65658(13) 0.0853(4) 0.0632(8) Uani 1 1 d .

loop_
_atom_site_aniso_label
_atom_site_aniso_U_11
_atom_site_aniso_U_22
_atom_site_aniso_U_33
_atom_site_aniso_U_23
_atom_site_aniso_U_13
_atom_site_aniso_U_12
C1 0.0354(19) 0.0248(16) 0.0318(18) -0.0012(13) 0.0030(14) -0.0062(14)
C2 0.044(2) 0.0213(16) 0.0304(18) 0.0010(13) 0.0022(15) 0.0018(14)
C3 0.0367(19) 0.0260(17) 0.0312(18) -0.0009(14) -0.0005(14) 0.0023(14)
C4 0.0283(17) 0.0253(16) 0.0282(18) -0.0004(13) 0.0008(13) -0.0006(13)
C5 0.0282(17) 0.0226(15) 0.0243(16) -0.0028(12) 0.0027(13) -0.0004(12)
C6 0.0356(19) 0.0250(16) 0.0242(16) -0.0038(13) 0.0044(13) -0.0038(13)
C7 0.0283(18) 0.0288(17) 0.0281(18) -0.0032(13) 0.0035(13) -0.0063(13)
C8 0.0270(17) 0.0272(16) 0.0228(16) -0.0033(12) 0.0017(13) -0.0003(13)
C9 0.0251(16) 0.0191(15) 0.0267(17) -0.0041(12) 0.0011(13) -0.0029(12)
C10 0.0219(16) 0.0209(15) 0.0278(17) -0.0005(12) -0.0033(12) 0.0009(12)
C11 0.0282(18) 0.0376(19) 0.0244(17) -0.0029(14) 0.0047(13) 0.0007(14)
C12 0.0243(17) 0.0342(18) 0.0237(17) -0.0051(13) 0.0025(12) 0.0029(13)
C13 0.0272(17) 0.0318(18) 0.0275(18) -0.0077(14) 0.0028(13) -0.0008(13)
C14 0.0293(19) 0.040(2) 0.0307(19) -0.0058(15) -0.0015(14) 0.0062(15)
C15 0.0308(19) 0.040(2) 0.0288(18) -0.0015(15) 0.0022(14) 0.0067(15)
C16 0.0322(19) 0.0317(18) 0.0277(17) -0.0030(14) 0.0035(14) 0.0050(14)
C17 0.0257(17) 0.0330(18) 0.0281(18) -0.0033(14) 0.0009(13) 0.0007(13)
C18 0.035(2) 0.041(2) 0.038(2) 0.0038(17) 0.0017(16) 0.0069(16)
O1 0.0297(12) 0.0210(11) 0.0304(13) -0.0063(9) -0.0032(9) -0.0008(9)
O2 0.0281(13) 0.0285(12) 0.0326(13) 0.0003(10) 0.0009(9) -0.0087(9)
O3 0.0263(12) 0.0259(11) 0.0228(12) -0.0026(9) 0.0024(9) -0.0038(9)
N1 0.0245(16) 0.0341(16) 0.052(2) -0.0065(14) -0.0027(13) -0.0049(12)
N2 0.0281(17) 0.0365(17) 0.0414(18) -0.0102(13) 0.0022(13) -0.0001(13)
N3 0.0284(18) 0.0460(19) 0.061(2) -0.0142(16) 0.0011(15) -0.0066(14)
F1 0.066(2) 0.0595(18) 0.156(3) 0.057(2) -0.039(2) -0.0082(14)
F2 0.126(3) 0.0444(15) 0.0554(17) -0.0132(13) 0.0308(17) -0.0305(15)
F3 0.0559(16) 0.0534(15) 0.082(2) 0.0059(13) 0.0300(14) -0.0063(12)

loop_
_atom_type_symbol
_atom_type_description
_atom_type_scat_dispersion_real
_atom_type_scat_dispersion_imag
_atom_type_scat_source
C C 0.0033 0.0016 'International Tables Vol C Tables 4.2.6.8 and 6.1.1.4'
H H 0.0000 0.0000 'International Tables Vol C Tables 4.2.6.8 and 6.1.1.4'
F F 0.0171 0.0103 'International Tables Vol C Tables 4.2.6.8 and 6.1.1.4'
N N 0.0061 0.0033 'International Tables Vol C Tables 4.2.6.8 and 6.1.1.4'
O O 0.0106 0.0060 'International Tables Vol C Tables 4.2.6.8 and 6.1.1.4'

loop_
_geom_angle_atom_site_label_1
_geom_angle_atom_site_label_2
_geom_angle_atom_site_label_3
_geom_angle
C2 C1 C6 118.1(3)
C2 C1 H1A 120.9
C6 C1 H1A 120.9
C1 C2 C3 121.8(3)
C1 C2 H2A 119.1
C3 C2 H2A 119.1
C2 C3 C4 120.3(3)
C2 C3 H3A 119.9
C4 C3 H3A 119.9
C5 C4 C3 118.0(3)
C5 C4 H4A 121.0
C3 C4 H4A 121.0
C4 C5 C6 122.0(3)
C4 C5 C9 129.1(3)
C6 C5 C9 108.9(3)
C5 C6 C1 119.8(3)
C5 C6 C7 108.5(3)
C1 C6 C7 131.6(3)
C8 C7 C6 111.5(3)
C8 C7 H7A 124.3
C6 C7 H7A 124.3
C7 C8 C12 131.2(3)
C7 C8 C9 107.8(3)
C12 C8 C9 121.0(3)
O1 C9 C5 112.5(3)
O1 C9 C10 109.1(2)
C5 C9 C10 108.5(2)
O1 C9 C8 110.3(2)
C5 C9 C8 103.2(2)
C10 C9 C8 113.1(3)
O2 C10 O3 123.4(3)
O2 C10 C9 123.5(3)
O3 C10 C9 113.0(3)
O3 C11 H11A 109.5
O3 C11 H11B 109.5
H11A C11 H11B 109.5
O3 C11 H11C 109.5
H11A C11 H11C 109.5
H11B C11 H11C 109.5
C17 C12 C13 116.5(3)
C17 C12 C8 119.4(3)
C13 C12 C8 124.0(3)
C14 C13 N1 122.6(3)
C14 C13 C12 121.2(3)
N1 C13 C12 116.2(3)
C15 C14 C13 120.9(3)
C15 C14 H14A 119.6
C13 C14 H14A 119.6
C14 C15 C16 119.2(3)
C14 C15 H15A 120.4
C16 C15 H15A 120.4
C15 C16 C17 120.3(3)
C15 C16 C18 120.7(3)
C17 C16 C18 119.0(3)
C16 C17 C12 121.8(3)
C16 C17 H17A 119.1
C12 C17 H17A 119.1
F1 C18 F3 105.9(3)
F1 C18 F2 107.0(3)
F3 C18 F2 103.6(3)
F1 C18 C16 114.3(3)
F3 C18 C16 113.0(3)
F2 C18 C16 112.4(3)
C9 O1 H1B 109.5
C10 O3 C11 116.2(2)
N2 N1 C13 117.9(3)
N3 N2 N1 171.3(4)

loop_
_geom_bond_atom_site_label_1
_geom_bond_atom_site_label_2
_geom_bond_distance
C1 C2 1.384(5)
C1 C6 1.399(5)
C1 H1A 0.9500
C2 C3 1.390(5)
C2 H2A 0.9500
C3 C4 1.393(5)
C3 H3A 0.9500
C4 C5 1.387(5)
C4 H4A 0.9500
C5 C6 1.392(4)
C5 C9 1.514(4)
C6 C7 1.452(5)
C7 C8 1.358(5)
C7 H7A 0.9500
C8 C12 1.467(5)
C8 C9 1.540(4)
C9 O1 1.423(4)
C9 C10 1.526(4)
C10 O2 1.216(4)
C10 O3 1.321(4)
C11 O3 1.459(4)
C11 H11A 0.9800
C11 H11B 0.9800
C11 H11C 0.9800
C12 C17 1.396(5)
C12 C13 1.412(5)
C13 C14 1.387(5)
C13 N1 1.417(5)
C14 C15 1.374(5)
C14 H14A 0.9500
C15 C16 1.385(5)
C15 H15A 0.9500
C16 C17 1.391(5)
C16 C18 1.486(5)
C17 H17A 0.9500
C18 F1 1.311(4)
C18 F3 1.331(4)
C18 F2 1.336(5)
O1 H1B 0.8400
N1 N2 1.249(4)
N2 N3 1.134(4)
